data_4020565
loop_
_publ_author_name
'Monika Mazik'
'Dieter Bl\"aser'
'Roland Boese'

_publ_section_title
;
 \a,\b-Unsaturated Ketoximes Carrying a Terminal Pyridine
 or Quinoline Subunit as Building Blocks for Supramolecular Syntheses
;
_journal_name_full 'Journal of Organic Chemistry'
_journal_page_first 9115
_journal_page_last 9122
_journal_paper_doi 10.1021/jo051115u
_journal_volume 70
_journal_year 2005
_chemical_formula_sum 'C16 H16 N2 O2'
_chemical_formula_weight 268.31
_space_group_IT_number 2
_symmetry_cell_setting triclinic
_symmetry_space_group_name_Hall '-P 1'
_symmetry_space_group_name_H-M 'P -1'
_cell_angle_alpha 96.644(2)
_cell_angle_beta 91.487(2)
_cell_angle_gamma 93.3640(10)
_cell_formula_units_Z 2
_cell_length_a 5.6345(4)
_cell_length_b 8.6257(6)
_cell_length_c 14.7361(9)
_cell_measurement_temperature 193(2)
_cell_volume 709.77(8)
_diffrn_ambient_temperature 193(2)
_exptl_crystal_density_diffrn 1.255
_cod_database_code 4020565

loop_
_symmetry_equiv_pos_as_xyz
'x, y, z'
'-x, -y, -z'

loop_
_atom_site_label
_atom_site_type_symbol
_atom_site_fract_x
_atom_site_fract_y
_atom_site_fract_z
_atom_site_U_iso_or_equiv
_atom_site_adp_type
_atom_site_occupancy
_atom_site_symmetry_multiplicity
_atom_site_calc_flag
_atom_site_refinement_flags
_atom_site_disorder_assembly
_atom_site_disorder_group
C1 C 0.9189(3) 0.2928(2) 0.62748(10) 0.0376(4) Uani 1 1 d . . .
C2 C 0.7625(3) 0.35304(19) 0.70088(10) 0.0331(4) Uani 1 1 d . . .
C3 C 0.7060(3) 0.26645(19) 0.76816(10) 0.0349(4) Uani 1 1 d . . .
H3 H 0.7775 0.1678 0.7656 0.042 Uiso 1 1 d R . .
C4 C 0.5479(3) 0.30031(19) 0.84499(10) 0.0331(4) Uani 1 1 d . . .
C5 C 0.3569(3) 0.3950(2) 0.84506(12) 0.0417(5) Uani 1 1 d . . .
H5 H 0.3244 0.4492 0.7932 0.050 Uiso 1 1 d R . .
C6 C 0.2145(3) 0.4116(2) 0.92045(12) 0.0440(5) Uani 1 1 d . . .
H6 H 0.0836 0.4777 0.9184 0.053 Uiso 1 1 d R . .
N7 N 0.2468(3) 0.34203(19) 0.99522(9) 0.0430(4) Uani 1 1 d . . .
C8 C 0.4307(3) 0.2512(2) 0.99480(11) 0.0454(5) Uani 1 1 d . . .
H8 H 0.4604 0.2000 1.0481 0.054 Uiso 1 1 d R . .
C9 C 0.5817(3) 0.2259(2) 0.92267(11) 0.0411(4) Uani 1 1 d . . .
H9 H 0.7090 0.1573 0.9261 0.049 Uiso 1 1 d R . .
N10 N 0.9529(3) 0.38338(18) 0.56500(9) 0.0386(4) Uani 1 1 d . . .
O11 O 1.0970(2) 0.32109(16) 0.49544(8) 0.0467(4) Uani 1 1 d . . .
H11 H 1.1222 0.4035 0.4556 0.070 Uiso 1 1 d R . .
C12 C 0.6868(3) 0.51638(19) 0.69838(10) 0.0321(4) Uani 1 1 d . . .
C13 C 0.5062(3) 0.5500(2) 0.63980(11) 0.0397(4) Uani 1 1 d . . .
H13 H 0.4282 0.4680 0.5980 0.048 Uiso 1 1 d R . .
C14 C 0.4400(3) 0.7025(2) 0.64142(12) 0.0451(5) Uani 1 1 d . . .
H14 H 0.3111 0.7252 0.6021 0.054 Uiso 1 1 d R . .
C15 C 0.5556(3) 0.8212(2) 0.69956(12) 0.0434(5) Uani 1 1 d . . .
H15 H 0.5085 0.9265 0.7003 0.052 Uiso 1 1 d R . .
C16 C 0.7405(3) 0.78837(19) 0.75675(11) 0.0363(4) Uani 1 1 d . . .
C17 C 0.8059(3) 0.63623(19) 0.75708(10) 0.0335(4) Uani 1 1 d . . .
H17 H 0.9320 0.6129 0.7974 0.040 Uiso 1 1 d R . .
O18 O 0.8483(3) 0.91372(14) 0.81170(9) 0.0495(4) Uani 1 1 d . . .
C19 C 1.0581(4) 0.8889(2) 0.86250(13) 0.0485(5) Uani 1 1 d . . .
H19A H 1.0189 0.8190 0.9086 0.073 Uiso 1 1 d R . .
H19B H 1.1269 0.9892 0.8928 0.073 Uiso 1 1 d R . .
H19C H 1.1732 0.8412 0.8208 0.073 Uiso 1 1 d R . .
C20 C 1.0252(4) 0.1374(2) 0.62669(14) 0.0593(6) Uani 1 1 d . . .
H20A H 0.8988 0.0538 0.6150 0.089 Uiso 1 1 d R . .
H20B H 1.1052 0.1302 0.6858 0.089 Uiso 1 1 d R . .
H20C H 1.1408 0.1262 0.5782 0.089 Uiso 1 1 d R . .

loop_
_atom_site_aniso_label
_atom_site_aniso_U_11
_atom_site_aniso_U_22
_atom_site_aniso_U_33
_atom_site_aniso_U_23
_atom_site_aniso_U_13
_atom_site_aniso_U_12
C1 0.0398(10) 0.0376(10) 0.0344(8) 0.0004(7) 0.0093(7) -0.0011(8)
C2 0.0349(9) 0.0319(9) 0.0317(7) 0.0007(6) 0.0068(7) -0.0004(7)
C3 0.0386(10) 0.0301(9) 0.0364(8) 0.0027(6) 0.0086(7) 0.0041(7)
C4 0.0357(9) 0.0299(9) 0.0333(7) 0.0025(6) 0.0071(7) -0.0013(7)
C5 0.0429(10) 0.0470(11) 0.0386(8) 0.0135(7) 0.0110(8) 0.0096(9)
C6 0.0392(10) 0.0511(11) 0.0444(9) 0.0103(8) 0.0124(8) 0.0110(9)
N7 0.0416(9) 0.0522(10) 0.0369(7) 0.0080(6) 0.0116(6) 0.0068(7)
C8 0.0480(11) 0.0565(12) 0.0351(8) 0.0151(8) 0.0096(8) 0.0098(9)
C9 0.0416(10) 0.0435(10) 0.0406(9) 0.0089(7) 0.0099(8) 0.0113(8)
N10 0.0352(8) 0.0481(9) 0.0314(6) 0.0000(6) 0.0098(6) 0.0002(7)
O11 0.0481(8) 0.0554(8) 0.0366(6) 0.0022(5) 0.0181(6) 0.0037(6)
C12 0.0310(9) 0.0355(9) 0.0311(7) 0.0075(6) 0.0088(7) 0.0028(7)
C13 0.0364(10) 0.0453(11) 0.0374(8) 0.0069(7) 0.0032(7) -0.0012(8)
C14 0.0355(10) 0.0569(13) 0.0463(9) 0.0175(8) 0.0008(8) 0.0091(9)
C15 0.0428(11) 0.0413(10) 0.0502(10) 0.0151(8) 0.0081(8) 0.0146(8)
C16 0.0392(10) 0.0333(9) 0.0376(8) 0.0072(7) 0.0072(7) 0.0045(8)
C17 0.0343(9) 0.0358(9) 0.0317(7) 0.0073(6) 0.0044(7) 0.0061(7)
O18 0.0610(9) 0.0325(7) 0.0545(7) 0.0013(6) -0.0021(7) 0.0074(6)
C19 0.0491(12) 0.0443(11) 0.0500(10) -0.0011(8) 0.0033(9) -0.0019(9)
C20 0.0795(16) 0.0445(12) 0.0572(11) 0.0063(9) 0.0333(11) 0.0173(11)

loop_
_geom_bond_atom_site_label_1
_geom_bond_atom_site_label_2
_geom_bond_distance
_geom_bond_site_symmetry_2
_geom_bond_publ_flag
C1 N10 1.286(2) . ?
C1 C2 1.480(2) . ?
C1 C20 1.499(3) . ?
C2 C3 1.342(2) . ?
C2 C12 1.500(2) . ?
C3 C4 1.472(2) . ?
C4 C5 1.389(2) . ?
C4 C9 1.390(2) . ?
C5 C6 1.386(2) . ?
C6 N7 1.328(2) . ?
N7 C8 1.335(2) . ?
C8 C9 1.384(2) . ?
N10 O11 1.4019(16) . ?
C12 C13 1.383(2) . ?
C12 C17 1.396(2) . ?
C13 C14 1.386(3) . ?
C14 C15 1.377(3) . ?
C15 C16 1.386(3) . ?
C16 O18 1.374(2) . ?
C16 C17 1.384(2) . ?
O18 C19 1.423(2) . ?

loop_
_cod_related_entry_id
_cod_related_entry_database
_cod_related_entry_code
1 ChemSpider 21176343
